data_7151218
loop_
_publ_author_name
'Zinzalla, Giovanna'
'Milroy, Lech-Gustav'
'Ley, Steven V.'

_publ_section_title
;
 Chemical variation of natural product-like scaffolds: design and
 synthesis of spiroketal derivatives.
;
_journal_issue 10
_journal_name_full 'Organic &amp; biomolecular chemistry'
_journal_page_first 1977
_journal_page_last 2002
_journal_paper_doi 10.1039/b603015g
_journal_volume 4
_journal_year 2006
_chemical_absolute_configuration 'the absolute configuration was determined reliably'
_chemical_formula_moiety 'C21 H30 O4 S2'
_chemical_formula_sum 'C21 H30 O4 S2'
_chemical_formula_weight 410.57
_chemical_name_systematic
;
?
;
_space_group_IT_number 19
_symmetry_cell_setting orthorhombic
_symmetry_space_group_name_Hall 'P 2ac 2ab'
_symmetry_space_group_name_H-M 'P 21 21 21'
_atom_sites_solution_hydrogens geom
_atom_sites_solution_primary direct
_atom_sites_solution_secondary difmap
_audit_creation_method SHELXL-97
_cell_angle_alpha 90.00
_cell_angle_beta 90.00
_cell_angle_gamma 90.00
_cell_formula_units_Z 4
_cell_length_a 8.18360(10)
_cell_length_b 11.8557(2)
_cell_length_c 21.3327(4)
_cell_measurement_reflns_used 14347
_cell_measurement_temperature 180(2)
_cell_measurement_theta_max 27.48
_cell_measurement_theta_min 1.00
_cell_volume 2069.75(6)
_computing_cell_refinement 'HKL Scalepack (Otwinowski & Minor 1997)'
_computing_data_collection 'Collect (Nonius B.V. 1998)'
_computing_data_reduction
;
HKL Denzo and Scalepack (Otwinowski & Minor 1997)
;
_computing_publication_material 'SHELXL-97 (Sheldrick 1997)'
_computing_structure_refinement 'SHELXL-97 (Sheldrick 1997)'
_computing_structure_solution 'SIR-92 (Altomare et al. 1994)'
_diffrn_ambient_temperature 180(2)
_diffrn_measured_fraction_theta_full 0.994
_diffrn_measured_fraction_theta_max 0.994
_diffrn_measurement_device_type 'Nonius Kappa CCD'
_diffrn_measurement_method 'Thin slice \w and \f scans'
_diffrn_radiation_source 'fine-focus sealed tube'
_diffrn_radiation_type MoK\a
_diffrn_radiation_wavelength 0.71073
_diffrn_reflns_av_R_equivalents 0.0445
_diffrn_reflns_av_sigmaI/netI 0.0357
_diffrn_reflns_limit_h_max 10
_diffrn_reflns_limit_h_min -10
_diffrn_reflns_limit_k_max 15
_diffrn_reflns_limit_k_min -15
_diffrn_reflns_limit_l_max 27
_diffrn_reflns_limit_l_min -25
_diffrn_reflns_number 13637
_diffrn_reflns_theta_full 27.47
_diffrn_reflns_theta_max 27.47
_diffrn_reflns_theta_min 3.57
_exptl_absorpt_coefficient_mu 0.281
_exptl_absorpt_correction_T_max 0.940
_exptl_absorpt_correction_T_min 0.853
_exptl_absorpt_correction_type multi-scan
_exptl_absorpt_process_details
;
multi-scan from symmetry-related measurements
Sortav (Blessing 1995)
;
_exptl_crystal_colour colourless
_exptl_crystal_density_diffrn 1.318
_exptl_crystal_density_method 'not measured'
_exptl_crystal_description block
_exptl_crystal_F_000 880
_exptl_crystal_size_max 0.46
_exptl_crystal_size_mid 0.23
_exptl_crystal_size_min 0.23
_refine_diff_density_max 0.986
_refine_diff_density_min -0.290
_refine_diff_density_rms 0.051
_refine_ls_abs_structure_details 'Flack H D (1983), Acta Cryst. A39, 876-881'
_refine_ls_abs_structure_Flack -0.01(6)
_refine_ls_extinction_method none
_refine_ls_goodness_of_fit_ref 1.052
_refine_ls_hydrogen_treatment mixed
_refine_ls_matrix_type full
_refine_ls_number_parameters 247
_refine_ls_number_reflns 4721
_refine_ls_number_restraints 1
_refine_ls_restrained_S_all 1.053
_refine_ls_R_factor_all 0.0372
_refine_ls_R_factor_gt 0.0344
_refine_ls_shift/su_max 0.001
_refine_ls_shift/su_mean 0.000
_refine_ls_structure_factor_coef Fsqd
_refine_ls_weighting_details 'calc w=1/[\s^2^(Fo^2^)+(0.0448P)^2^+0.8415P] where P=(Fo^2^+2Fc^2^)/3'
_refine_ls_weighting_scheme calc
_refine_ls_wR_factor_gt 0.0893
_refine_ls_wR_factor_ref 0.0916
_reflns_number_gt 4478
_reflns_number_total 4721
_reflns_threshold_expression >2sigma(I)
_cod_data_source_file b603015g.txt
_cod_data_source_block sl0409
_cod_original_sg_symbol_H-M P2(1)2(1)2(1)
_cod_database_code 7151218

loop_
_symmetry_equiv_pos_as_xyz
'x, y, z'
'-x+1/2, -y, z+1/2'
'x+1/2, -y+1/2, -z'
'-x, y+1/2, -z+1/2'

loop_
_atom_site_label
_atom_site_type_symbol
_atom_site_fract_x
_atom_site_fract_y
_atom_site_fract_z
_atom_site_U_iso_or_equiv
_atom_site_adp_type
_atom_site_occupancy
_atom_site_symmetry_multiplicity
_atom_site_calc_flag
_atom_site_refinement_flags
_atom_site_disorder_assembly
_atom_site_disorder_group
O1 O 0.59710(16) 0.73735(11) 0.63060(6) 0.0229(3) Uani 1 1 d . . .
C2 C 0.5998(3) 0.75537(18) 0.56388(9) 0.0286(4) Uani 1 1 d . . .
H2 H 0.4853 0.7652 0.5484 0.034 Uiso 1 1 calc R . .
C3 C 0.6787(3) 0.6570(2) 0.52969(10) 0.0349(5) Uani 1 1 d . . .
H3A H 0.7963 0.6536 0.5404 0.042 Uiso 1 1 calc R . .
H3B H 0.6691 0.6686 0.4839 0.042 Uiso 1 1 calc R . .
C4 C 0.5963(3) 0.54601(19) 0.54789(9) 0.0321(5) Uani 1 1 d . . .
H4A H 0.4827 0.5450 0.5319 0.039 Uiso 1 1 calc R . .
H4B H 0.6561 0.4820 0.5288 0.039 Uiso 1 1 calc R . .
C5 C 0.5953(3) 0.53362(17) 0.61912(9) 0.0266(4) Uani 1 1 d . . .
H5A H 0.7090 0.5242 0.6342 0.032 Uiso 1 1 calc R . .
H5B H 0.5334 0.4649 0.6306 0.032 Uiso 1 1 calc R . .
C6 C 0.5187(2) 0.63555(16) 0.65151(8) 0.0211(3) Uani 1 1 d . . .
O7 O 0.56030(15) 0.62341(11) 0.71485(6) 0.0222(3) Uani 1 1 d . . .
C8 C 0.4881(2) 0.70318(15) 0.75785(8) 0.0195(3) Uani 1 1 d . . .
H8 H 0.5236 0.7815 0.7471 0.023 Uiso 1 1 calc R . .
C9 C 0.3027(2) 0.69455(16) 0.75527(8) 0.0213(4) Uani 1 1 d . . .
H9A H 0.2539 0.7495 0.7848 0.026 Uiso 1 1 calc R . .
H9B H 0.2683 0.6180 0.7683 0.026 Uiso 1 1 calc R . .
C10 C 0.2411(2) 0.71842(14) 0.68870(8) 0.0195(3) Uani 1 1 d . . .
C11 C 0.3327(2) 0.64070(17) 0.64266(8) 0.0224(4) Uani 1 1 d . . .
H11A H 0.2882 0.5634 0.6469 0.027 Uiso 1 1 calc R . .
H11B H 0.3095 0.6665 0.5994 0.027 Uiso 1 1 calc R . .
S12 S 0.02635(6) 0.67991(4) 0.67898(2) 0.02673(12) Uani 1 1 d . . .
C13 C -0.0738(2) 0.77837(18) 0.73129(11) 0.0316(4) Uani 1 1 d . . .
H13A H -0.1930 0.7643 0.7301 0.038 Uiso 1 1 calc R . .
H13B H -0.0360 0.7638 0.7746 0.038 Uiso 1 1 calc R . .
C14 C -0.0426(3) 0.90131(18) 0.71564(12) 0.0346(5) Uani 1 1 d . . .
H14A H -0.0804 0.9159 0.6723 0.042 Uiso 1 1 calc R . .
H14B H -0.1086 0.9489 0.7441 0.042 Uiso 1 1 calc R . .
C15 C 0.1350(3) 0.93640(17) 0.72092(11) 0.0307(4) Uani 1 1 d . . .
H15A H 0.1729 0.9209 0.7641 0.037 Uiso 1 1 calc R . .
H15B H 0.1424 1.0188 0.7140 0.037 Uiso 1 1 calc R . .
S16 S 0.27167(6) 0.86631(4) 0.66633(2) 0.02418(11) Uani 1 1 d . . .
C17 C 0.6925(3) 0.86454(19) 0.55507(11) 0.0386(5) Uani 1 1 d . . .
H17A H 0.8070 0.8538 0.5688 0.046 Uiso 1 1 calc R . .
H17B H 0.6940 0.8841 0.5100 0.046 Uiso 1 1 calc R . .
O18 O 0.6230(3) 0.95453(17) 0.58903(11) 0.0659(6) Uani 1 1 d D . .
H18 H 0.542(4) 0.919(3) 0.6203(14) 0.079 Uiso 1 1 d D . .
C19 C 0.5596(2) 0.66827(16) 0.82027(8) 0.0236(4) Uani 1 1 d . . .
H19A H 0.5178 0.5928 0.8321 0.028 Uiso 1 1 calc R . .
H19B H 0.6801 0.6638 0.8170 0.028 Uiso 1 1 calc R . .
O20 O 0.51561(17) 0.74806(12) 0.86662(6) 0.0276(3) Uani 1 1 d . . .
C21 C 0.5917(3) 0.7227(2) 0.92570(9) 0.0302(4) Uani 1 1 d . . .
H21A H 0.5707 0.6429 0.9367 0.036 Uiso 1 1 calc R . .
H21B H 0.5431 0.7706 0.9588 0.036 Uiso 1 1 calc R . .
C22 C 0.7742(2) 0.74297(17) 0.92313(8) 0.0249(4) Uani 1 1 d . . .
C23 C 0.8339(3) 0.85296(19) 0.92483(10) 0.0323(5) Uani 1 1 d . . .
H23 H 0.7600 0.9139 0.9306 0.039 Uiso 1 1 calc R . .
C24 C 0.9993(3) 0.8749(2) 0.91827(11) 0.0398(5) Uani 1 1 d . . .
H24 H 1.0379 0.9505 0.9190 0.048 Uiso 1 1 calc R . .
C25 C 1.1083(3) 0.7867(2) 0.91068(10) 0.0383(5) Uani 1 1 d . . .
H25 H 1.2217 0.8018 0.9060 0.046 Uiso 1 1 calc R . .
C26 C 1.0521(3) 0.6768(2) 0.90991(10) 0.0353(5) Uani 1 1 d . . .
H26 H 1.1269 0.6161 0.9052 0.042 Uiso 1 1 calc R . .
C27 C 0.8845(3) 0.65496(18) 0.91603(9) 0.0298(4) Uani 1 1 d . . .
H27 H 0.8461 0.5793 0.9153 0.036 Uiso 1 1 calc R . .

loop_
_atom_site_aniso_label
_atom_site_aniso_U_11
_atom_site_aniso_U_22
_atom_site_aniso_U_33
_atom_site_aniso_U_23
_atom_site_aniso_U_13
_atom_site_aniso_U_12
O1 0.0238(6) 0.0246(6) 0.0203(6) -0.0004(5) 0.0035(5) -0.0024(5)
C2 0.0284(10) 0.0347(11) 0.0226(9) 0.0021(8) 0.0024(8) -0.0009(8)
C3 0.0381(12) 0.0463(13) 0.0203(9) -0.0038(8) 0.0068(8) -0.0007(10)
C4 0.0369(11) 0.0361(11) 0.0233(10) -0.0094(8) 0.0010(8) 0.0064(9)
C5 0.0283(10) 0.0268(9) 0.0248(9) -0.0041(8) 0.0002(8) 0.0050(8)
C6 0.0232(8) 0.0224(8) 0.0177(8) -0.0014(7) -0.0003(6) 0.0010(7)
O7 0.0230(7) 0.0254(6) 0.0183(6) -0.0016(5) -0.0007(5) 0.0043(5)
C8 0.0194(8) 0.0212(8) 0.0178(8) -0.0011(6) -0.0006(6) 0.0002(7)
C9 0.0200(9) 0.0246(9) 0.0191(8) 0.0018(7) 0.0006(7) -0.0021(7)
C10 0.0174(8) 0.0197(8) 0.0214(8) 0.0006(6) -0.0002(6) -0.0017(6)
C11 0.0225(9) 0.0232(8) 0.0215(8) -0.0032(7) -0.0029(7) -0.0016(7)
S12 0.0181(2) 0.0280(2) 0.0341(3) -0.00259(19) -0.00328(18) -0.00485(17)
C13 0.0191(9) 0.0372(11) 0.0384(11) -0.0026(9) 0.0023(8) -0.0003(8)
C14 0.0250(10) 0.0304(10) 0.0485(13) -0.0024(9) 0.0009(9) 0.0065(8)
C15 0.0291(10) 0.0233(9) 0.0396(12) -0.0040(8) 0.0046(9) 0.0017(8)
S16 0.0233(2) 0.0211(2) 0.0280(2) 0.00277(17) 0.00286(17) -0.00092(17)
C17 0.0440(13) 0.0347(11) 0.0370(11) 0.0039(10) 0.0138(10) -0.0042(10)
O18 0.0747(15) 0.0395(10) 0.0834(16) 0.0052(10) 0.0314(13) -0.0047(10)
C19 0.0253(9) 0.0261(9) 0.0193(8) -0.0018(7) -0.0008(7) 0.0035(7)
O20 0.0241(7) 0.0386(8) 0.0202(6) -0.0065(6) -0.0020(5) 0.0063(6)
C21 0.0272(10) 0.0455(12) 0.0178(9) -0.0015(8) -0.0005(7) -0.0017(9)
C22 0.0266(9) 0.0314(9) 0.0168(8) 0.0014(7) -0.0012(7) 0.0000(8)
C23 0.0324(11) 0.0302(10) 0.0342(11) 0.0028(9) -0.0022(8) 0.0032(9)
C24 0.0407(13) 0.0400(12) 0.0386(12) 0.0022(10) -0.0019(10) -0.0102(10)
C25 0.0255(10) 0.0615(16) 0.0280(11) -0.0012(10) 0.0004(9) -0.0025(10)
C26 0.0330(11) 0.0499(13) 0.0229(9) -0.0055(9) -0.0029(8) 0.0145(10)
C27 0.0389(11) 0.0303(11) 0.0203(9) -0.0003(7) -0.0057(8) 0.0034(9)

loop_
_atom_type_symbol
_atom_type_description
_atom_type_scat_dispersion_real
_atom_type_scat_dispersion_imag
_atom_type_scat_source
C C 0.0033 0.0016 'International Tables Vol C Tables 4.2.6.8 and 6.1.1.4'
H H 0.0000 0.0000 'International Tables Vol C Tables 4.2.6.8 and 6.1.1.4'
O O 0.0106 0.0060 'International Tables Vol C Tables 4.2.6.8 and 6.1.1.4'
S S 0.1246 0.1234 'International Tables Vol C Tables 4.2.6.8 and 6.1.1.4'

loop_
_geom_angle_atom_site_label_1
_geom_angle_atom_site_label_2
_geom_angle_atom_site_label_3
_geom_angle
_geom_angle_site_symmetry_1
_geom_angle_site_symmetry_3
_geom_angle_publ_flag
C6 O1 C2 115.99(14) . . ?
O1 C2 C17 104.93(17) . . ?
O1 C2 C3 111.56(17) . . ?
C17 C2 C3 112.58(18) . . ?
O1 C2 H2 109.2 . . ?
C17 C2 H2 109.2 . . ?
C3 C2 H2 109.2 . . ?
C2 C3 C4 110.56(17) . . ?
C2 C3 H3A 109.5 . . ?
C4 C3 H3A 109.5 . . ?
C2 C3 H3B 109.5 . . ?
C4 C3 H3B 109.5 . . ?
H3A C3 H3B 108.1 . . ?
C5 C4 C3 109.74(17) . . ?
C5 C4 H4A 109.7 . . ?
C3 C4 H4A 109.7 . . ?
C5 C4 H4B 109.7 . . ?
C3 C4 H4B 109.7 . . ?
H4A C4 H4B 108.2 . . ?
C4 C5 C6 112.11(16) . . ?
C4 C5 H5A 109.2 . . ?
C6 C5 H5A 109.2 . . ?
C4 C5 H5B 109.2 . . ?
C6 C5 H5B 109.2 . . ?
H5A C5 H5B 107.9 . . ?
O7 C6 O1 106.09(14) . . ?
O7 C6 C5 104.80(15) . . ?
O1 C6 C5 109.93(14) . . ?
O7 C6 C11 111.32(14) . . ?
O1 C6 C11 111.76(15) . . ?
C5 C6 C11 112.52(16) . . ?
C6 O7 C8 116.48(14) . . ?
O7 C8 C19 102.80(14) . . ?
O7 C8 C9 109.95(15) . . ?
C19 C8 C9 113.53(15) . . ?
O7 C8 H8 110.1 . . ?
C19 C8 H8 110.1 . . ?
C9 C8 H8 110.1 . . ?
C8 C9 C10 110.41(14) . . ?
C8 C9 H9A 109.6 . . ?
C10 C9 H9A 109.6 . . ?
C8 C9 H9B 109.6 . . ?
C10 C9 H9B 109.6 . . ?
H9A C9 H9B 108.1 . . ?
C9 C10 C11 108.68(14) . . ?
C9 C10 S12 112.02(12) . . ?
C11 C10 S12 104.23(11) . . ?
C9 C10 S16 111.87(12) . . ?
C11 C10 S16 109.85(12) . . ?
S12 C10 S16 109.90(9) . . ?
C6 C11 C10 115.30(15) . . ?
C6 C11 H11A 108.4 . . ?
C10 C11 H11A 108.4 . . ?
C6 C11 H11B 108.4 . . ?
C10 C11 H11B 108.4 . . ?
H11A C11 H11B 107.5 . . ?
C13 S12 C10 101.78(9) . . ?
C14 C13 S12 114.06(15) . . ?
C14 C13 H13A 108.7 . . ?
S12 C13 H13A 108.7 . . ?
C14 C13 H13B 108.7 . . ?
S12 C13 H13B 108.7 . . ?
H13A C13 H13B 107.6 . . ?
C15 C14 C13 114.11(18) . . ?
C15 C14 H14A 108.7 . . ?
C13 C14 H14A 108.7 . . ?
C15 C14 H14B 108.7 . . ?
C13 C14 H14B 108.7 . . ?
H14A C14 H14B 107.6 . . ?
C14 C15 S16 114.67(15) . . ?
C14 C15 H15A 108.6 . . ?
S16 C15 H15A 108.6 . . ?
C14 C15 H15B 108.6 . . ?
S16 C15 H15B 108.6 . . ?
H15A C15 H15B 107.6 . . ?
C15 S16 C10 100.76(9) . . ?
O18 C17 C2 112.45(18) . . ?
O18 C17 H17A 109.1 . . ?
C2 C17 H17A 109.1 . . ?
O18 C17 H17B 109.1 . . ?
C2 C17 H17B 109.1 . . ?
H17A C17 H17B 107.8 . . ?
C17 O18 H18 106.2(19) . . ?
O20 C19 C8 109.51(14) . . ?
O20 C19 H19A 109.8 . . ?
C8 C19 H19A 109.8 . . ?
O20 C19 H19B 109.8 . . ?
C8 C19 H19B 109.8 . . ?
H19A C19 H19B 108.2 . . ?
C19 O20 C21 111.28(15) . . ?
O20 C21 C22 111.26(16) . . ?
O20 C21 H21A 109.4 . . ?
C22 C21 H21A 109.4 . . ?
O20 C21 H21B 109.4 . . ?
C22 C21 H21B 109.4 . . ?
H21A C21 H21B 108.0 . . ?
C27 C22 C23 118.6(2) . . ?
C27 C22 C21 121.8(2) . . ?
C23 C22 C21 119.57(19) . . ?
C24 C23 C22 121.1(2) . . ?
C24 C23 H23 119.5 . . ?
C22 C23 H23 119.5 . . ?
C25 C24 C23 120.0(2) . . ?
C25 C24 H24 120.0 . . ?
C23 C24 H24 120.0 . . ?
C26 C25 C24 120.0(2) . . ?
C26 C25 H25 120.0 . . ?
C24 C25 H25 120.0 . . ?
C25 C26 C27 119.9(2) . . ?
C25 C26 H26 120.1 . . ?
C27 C26 H26 120.1 . . ?
C22 C27 C26 120.5(2) . . ?
C22 C27 H27 119.7 . . ?
C26 C27 H27 119.7 . . ?

loop_
_geom_bond_atom_site_label_1
_geom_bond_atom_site_label_2
_geom_bond_distance
_geom_bond_site_symmetry_2
_geom_bond_publ_flag
O1 C6 1.438(2) . ?
O1 C2 1.439(2) . ?
C2 C17 1.512(3) . ?
C2 C3 1.519(3) . ?
C2 H2 1.0000 . ?
C3 C4 1.529(3) . ?
C3 H3A 0.9900 . ?
C3 H3B 0.9900 . ?
C4 C5 1.527(3) . ?
C4 H4A 0.9900 . ?
C4 H4B 0.9900 . ?
C5 C6 1.527(3) . ?
C5 H5A 0.9900 . ?
C5 H5B 0.9900 . ?
C6 O7 1.401(2) . ?
C6 C11 1.536(2) . ?
O7 C8 1.444(2) . ?
C8 C19 1.512(2) . ?
C8 C9 1.521(2) . ?
C8 H8 1.0000 . ?
C9 C10 1.533(2) . ?
C9 H9A 0.9900 . ?
C9 H9B 0.9900 . ?
C10 C11 1.541(2) . ?
C10 S12 1.8277(18) . ?
C10 S16 1.8341(17) . ?
C11 H11A 0.9900 . ?
C11 H11B 0.9900 . ?
S12 C13 1.811(2) . ?
C13 C14 1.517(3) . ?
C13 H13A 0.9900 . ?
C13 H13B 0.9900 . ?
C14 C15 1.516(3) . ?
C14 H14A 0.9900 . ?
C14 H14B 0.9900 . ?
C15 S16 1.816(2) . ?
C15 H15A 0.9900 . ?
C15 H15B 0.9900 . ?
C17 O18 1.409(3) . ?
C17 H17A 0.9900 . ?
C17 H17B 0.9900 . ?
O18 H18 1.031(18) . ?
C19 O20 1.415(2) . ?
C19 H19A 0.9900 . ?
C19 H19B 0.9900 . ?
O20 C21 1.438(2) . ?
C21 C22 1.513(3) . ?
C21 H21A 0.9900 . ?
C21 H21B 0.9900 . ?
C22 C27 1.388(3) . ?
C22 C23 1.393(3) . ?
C23 C24 1.386(3) . ?
C23 H23 0.9500 . ?
C24 C25 1.384(3) . ?
C24 H24 0.9500 . ?
C25 C26 1.383(4) . ?
C25 H25 0.9500 . ?
C26 C27 1.402(3) . ?
C26 H26 0.9500 . ?
C27 H27 0.9500 . ?

loop_
_geom_torsion_atom_site_label_1
_geom_torsion_atom_site_label_2
_geom_torsion_atom_site_label_3
_geom_torsion_atom_site_label_4
_geom_torsion
_geom_torsion_site_symmetry_1
_geom_torsion_site_symmetry_2
_geom_torsion_site_symmetry_3
_geom_torsion_site_symmetry_4
_geom_torsion_publ_flag
C6 O1 C2 C17 -178.26(16) . . . . ?
C6 O1 C2 C3 -56.1(2) . . . . ?
O1 C2 C3 C4 53.8(2) . . . . ?
C17 C2 C3 C4 171.45(19) . . . . ?
C2 C3 C4 C5 -53.5(2) . . . . ?
C3 C4 C5 C6 54.0(2) . . . . ?
C2 O1 C6 O7 167.71(15) . . . . ?
C2 O1 C6 C5 54.9(2) . . . . ?
C2 O1 C6 C11 -70.79(19) . . . . ?
C4 C5 C6 O7 -166.96(17) . . . . ?
C4 C5 C6 O1 -53.3(2) . . . . ?
C4 C5 C6 C11 71.9(2) . . . . ?
O1 C6 O7 C8 70.02(18) . . . . ?
C5 C6 O7 C8 -173.67(15) . . . . ?
C11 C6 O7 C8 -51.8(2) . . . . ?
C6 O7 C8 C19 -178.92(15) . . . . ?
C6 O7 C8 C9 59.9(2) . . . . ?
O7 C8 C9 C10 -59.14(19) . . . . ?
C19 C8 C9 C10 -173.67(14) . . . . ?
C8 C9 C10 C11 53.10(19) . . . . ?
C8 C9 C10 S12 167.72(12) . . . . ?
C8 C9 C10 S16 -68.36(17) . . . . ?
O7 C6 C11 C10 45.5(2) . . . . ?
O1 C6 C11 C10 -72.97(19) . . . . ?
C5 C6 C11 C10 162.77(15) . . . . ?
C9 C10 C11 C6 -47.0(2) . . . . ?
S12 C10 C11 C6 -166.61(14) . . . . ?
S16 C10 C11 C6 75.68(17) . . . . ?
C9 C10 S12 C13 65.27(14) . . . . ?
C11 C10 S12 C13 -177.41(13) . . . . ?
S16 C10 S12 C13 -59.74(12) . . . . ?
C10 S12 C13 C14 59.03(18) . . . . ?
S12 C13 C14 C15 -63.1(2) . . . . ?
C13 C14 C15 S16 63.8(2) . . . . ?
C14 C15 S16 C10 -59.61(17) . . . . ?
C9 C10 S16 C15 -65.60(14) . . . . ?
C11 C10 S16 C15 173.61(13) . . . . ?
S12 C10 S16 C15 59.49(11) . . . . ?
O1 C2 C17 O18 -55.9(3) . . . . ?
C3 C2 C17 O18 -177.4(2) . . . . ?
O7 C8 C19 O20 172.76(14) . . . . ?
C9 C8 C19 O20 -68.5(2) . . . . ?
C8 C19 O20 C21 -175.50(15) . . . . ?
C19 O20 C21 C22 69.7(2) . . . . ?
O20 C21 C22 C27 -101.1(2) . . . . ?
O20 C21 C22 C23 75.7(2) . . . . ?
C27 C22 C23 C24 1.4(3) . . . . ?
C21 C22 C23 C24 -175.56(19) . . . . ?
C22 C23 C24 C25 -0.8(3) . . . . ?
C23 C24 C25 C26 -0.3(3) . . . . ?
C24 C25 C26 C27 0.8(3) . . . . ?
C23 C22 C27 C26 -0.8(3) . . . . ?
C21 C22 C27 C26 176.04(18) . . . . ?
C25 C26 C27 C22 -0.3(3) . . . . ?

loop_
_cod_related_entry_id
_cod_related_entry_database
_cod_related_entry_code
1 ChemSpider 9857729
